data_1534745
loop_
_publ_author_name
'Bacher, P.'
'Laurent, Y.'
'Malhaire, J.M.'
'Guyader, J.'
'Roult, G.'

_publ_section_title
;
 Analyse structurale de la phase Li10x Ge2-x N3-3x O3x, par diffraction de
 neutrons selon la methode du temps de vol: mise en evidence d'une
 structure tetraedtrique normale partiellement ordonnee
;
_journal_name_full 'Journal of Solid State Chemistry'
_journal_page_first 183
_journal_page_last 189
_journal_volume 51
_journal_year 1984
_chemical_formula_sum 'Ge1.67 Li1.33 N2 O'
_chemical_name_systematic 'Li1.33 Ge1.67 N2 O'
_space_group_IT_number 36
_symmetry_space_group_name_Hall 'C 2c -2'
_symmetry_space_group_name_H-M 'C m c 21'
_cell_angle_alpha 90
_cell_angle_beta 90
_cell_angle_gamma 90
_cell_formula_units_Z 4
_cell_length_a 9.4842
_cell_length_b 5.5207
_cell_length_c 5.0328
_cell_volume 263.515
_citation_journal_id_ASTM JSSCBI
_cod_data_source_file Bacher_JSSCBI_1984_659.cif
_cod_data_source_block Ge1.67Li1.33N2O1
_cod_original_cell_volume 263.5145
_cod_original_formula_sum 'Ge1.67 Li1.33 N2 O1'
_cod_database_code 1534745

loop_
_symmetry_equiv_pos_as_xyz
x,y,z
-x,-y,z+1/2
-x,y,z
x,-y,z+1/2
x+1/2,y+1/2,z
-x+1/2,-y+1/2,z+1/2
-x+1/2,y+1/2,z
x+1/2,-y+1/2,z+1/2

loop_
_atom_site_label
_atom_site_type_symbol
_atom_site_fract_x
_atom_site_fract_y
_atom_site_fract_z
_atom_site_occupancy
_atom_site_U_iso_or_equiv
Ge1 Ge+4 0 0.365 0 0.26 0.0
O1 O-2 0 0.2989 0.3947 0.315 0.0
Li1 Li+1 0 0.365 0 0.74 0.0
Ge2 Ge+4 0.1713 0.329 -0.0042 0.7 0.0
N2 N-3 0.1797 0.8524 0.3697 0.6475 0.0
N1 N-3 0 0.2989 0.3947 0.685 0.0
O2 O-2 0.1797 0.8524 0.3697 0.3525 0.0
Li2 Li+1 0.1713 0.329 -0.0042 0.3 0.0
